data_4075250
loop_
_publ_author_name
'Tran Huy, Ngoc Hoa'
'Hao, Shaojie'
'Ricard, Louis'
'Mathey, Fran\,cois'

_publ_section_title
;
 Electronic Structure and Evolution of a Terminal Butadienylphosphinidene
 Complex
;
_journal_issue 13
_journal_name_full Organometallics
_journal_page_first 3152
_journal_paper_doi 10.1021/om060156t
_journal_volume 25
_journal_year 2006
_chemical_formula_sum 'C30 H24 O14 P2 W2'
_chemical_formula_weight 1038.13
_chemical_name_systematic
; 
 ? 
;
_space_group_IT_number 14
_symmetry_cell_setting monoclinic
_symmetry_space_group_name_Hall '-P 2ybc'
_symmetry_space_group_name_H-M 'P 1 21/c 1'
_atom_sites_solution_hydrogens geom
_atom_sites_solution_primary direct
_atom_sites_solution_secondary difmap
_audit_creation_method SHELXL-97
_cell_angle_alpha 90.00
_cell_angle_beta 115.1700(10)
_cell_angle_gamma 90.00
_cell_formula_units_Z 4
_cell_length_a 17.0670(10)
_cell_length_b 13.4710(10)
_cell_length_c 16.3210(10)
_cell_measurement_reflns_used 251
_cell_measurement_temperature 150.0(1)
_cell_measurement_theta_max 20.0
_cell_measurement_theta_min 3.0
_cell_volume 3396.1(4)
_computing_structure_refinement 'SHELXL-97 (Sheldrick, 1997)'
_computing_structure_solution 'SHELXS-97 (Sheldrick, 1990)'
_diffrn_ambient_temperature 150.0(1)
_diffrn_measured_fraction_theta_full 0.997
_diffrn_measured_fraction_theta_max 0.997
_diffrn_measurement_device_type KappaCCD
_diffrn_measurement_method 'phi and omega scans'
_diffrn_radiation_monochromator graphite
_diffrn_radiation_source 'fine-focus sealed tube'
_diffrn_radiation_type MoK\a
_diffrn_radiation_wavelength 0.71069
_diffrn_reflns_av_R_equivalents 0.0256
_diffrn_reflns_av_sigmaI/netI 0.0453
_diffrn_reflns_limit_h_max 24
_diffrn_reflns_limit_h_min -24
_diffrn_reflns_limit_k_max 16
_diffrn_reflns_limit_k_min -18
_diffrn_reflns_limit_l_max 22
_diffrn_reflns_limit_l_min -22
_diffrn_reflns_number 16351
_diffrn_reflns_theta_full 30.03
_diffrn_reflns_theta_max 30.03
_diffrn_reflns_theta_min 2.73
_exptl_absorpt_coefficient_mu 6.930
_exptl_absorpt_correction_T_max 0.4902
_exptl_absorpt_correction_T_min 0.3378
_exptl_absorpt_correction_type multi-scan
_exptl_crystal_colour colorless
_exptl_crystal_density_diffrn 2.030
_exptl_crystal_density_method 'not measured'
_exptl_crystal_description plate
_exptl_crystal_F_000 1976
_exptl_crystal_size_max 0.20
_exptl_crystal_size_mid 0.14
_exptl_crystal_size_min 0.12
_refine_diff_density_max 1.300
_refine_diff_density_min -1.512
_refine_diff_density_rms 0.142
_refine_ls_extinction_method none
_refine_ls_goodness_of_fit_ref 1.008
_refine_ls_hydrogen_treatment mixed
_refine_ls_matrix_type full
_refine_ls_number_parameters 437
_refine_ls_number_reflns 9903
_refine_ls_number_restraints 0
_refine_ls_restrained_S_all 1.008
_refine_ls_R_factor_all 0.0439
_refine_ls_R_factor_gt 0.0290
_refine_ls_shift/su_max 0.001
_refine_ls_shift/su_mean 0.000
_refine_ls_structure_factor_coef Fsqd
_refine_ls_weighting_details 'calc w=1/[\s^2^(Fo^2^)+(0.0306P)^2^+0.0000P] where P=(Fo^2^+2Fc^2^)/3'
_refine_ls_weighting_scheme calc
_refine_ls_wR_factor_gt 0.0647
_refine_ls_wR_factor_ref 0.0693
_reflns_number_gt 7814
_reflns_number_total 9903
_reflns_threshold_expression >2sigma(I)
_cod_data_source_file om060156tsi20060217_122228.cif
_cod_data_source_block w2p2ene
_cod_depositor_comments
;
The following automatic conversions were performed:

'_symmetry_cell_setting' value 'Monoclinic' changed to 'monoclinic'
according to /home/saulius/struct/CIF-dictionaries/cif_core.dic
dictionary named 'cif_core.dic' version 2.4.1 from 2010-06-29.

Automatic conversion script
Id: cif_fix_values 1715 2011-07-08 13:25:40Z adriana 
;
_cod_original_sg_symbol_H-M 'P21/c     '
_cod_database_code 4075250

loop_
_symmetry_equiv_pos_as_xyz
'x, y, z'
'-x, y+1/2, -z+1/2'
'-x, -y, -z'
'x, -y-1/2, z-1/2'

loop_
_atom_site_label
_atom_site_type_symbol
_atom_site_fract_x
_atom_site_fract_y
_atom_site_fract_z
_atom_site_U_iso_or_equiv
_atom_site_adp_type
_atom_site_occupancy
_atom_site_symmetry_multiplicity
_atom_site_calc_flag
_atom_site_refinement_flags
W1 W 0.322798(9) 0.135438(10) -0.008536(10) 0.02601(4) Uani 1 1 d .
W2 W 0.085244(9) -0.113198(9) 0.368738(10) 0.02500(4) Uani 1 1 d .
P1 P 0.27824(6) 0.04239(6) 0.09698(6) 0.02292(18) Uani 1 1 d .
P2 P 0.13293(6) -0.10217(6) 0.24600(6) 0.02365(18) Uani 1 1 d .
C1 C 0.3370(2) 0.0525(2) 0.2214(2) 0.0239(7) Uani 1 1 d .
H1 H 0.3396 0.1205 0.2469 0.029 Uiso 1 1 calc R
C2 C 0.4236(2) 0.0096(2) 0.2321(2) 0.0265(7) Uani 1 1 d .
C3 C 0.4116(2) -0.0675(2) 0.1771(2) 0.0268(7) Uani 1 1 d .
C4 C 0.3156(2) -0.0894(2) 0.1239(2) 0.0231(7) Uani 1 1 d .
H4 H 0.2997 -0.1353 0.0712 0.028 Uiso 1 1 calc R
C5 C 0.2804(2) -0.1147(2) 0.1914(2) 0.0227(7) Uani 1 1 d .
C6 C 0.2354(2) -0.1938(2) 0.1926(2) 0.0247(7) Uani 1 1 d .
O7 O 0.19766(14) -0.19657(16) 0.25394(15) 0.0261(5) Uani 1 1 d .
C8 C 0.2892(2) -0.0284(2) 0.2538(2) 0.0220(7) Uani 1 1 d .
C9 C 0.1977(2) 0.0072(2) 0.2429(2) 0.0221(7) Uani 1 1 d .
H9 H 0.2077 0.0477 0.2978 0.026 Uiso 1 1 calc R
C10 C 0.1498(2) 0.0754(2) 0.1604(2) 0.0241(7) Uani 1 1 d .
H10 H 0.0867 0.0685 0.1449 0.029 Uiso 1 1 calc R
C11 C 0.1606(2) 0.0462(2) 0.0753(2) 0.0241(7) Uani 1 1 d .
H11 H 0.1344 0.1017 0.0315 0.029 Uiso 1 1 calc R
C12 C 0.1147(2) -0.0464(2) 0.0267(2) 0.0244(7) Uani 1 1 d .
H12 H 0.1191 -0.0599 -0.0283 0.029 Uiso 1 1 calc R
C13 C 0.0694(2) -0.1117(2) 0.0489(2) 0.0282(7) Uani 1 1 d .
H13 H 0.0463 -0.1651 0.0075 0.034 Uiso 1 1 calc R
C14 C 0.0482(2) -0.1148(2) 0.1304(2) 0.0284(8) Uani 1 1 d .
H14A H 0.0185 -0.1786 0.1276 0.034 Uiso 1 1 calc R
H14B H 0.0053 -0.0617 0.1217 0.034 Uiso 1 1 calc R
C15 C 0.4771(3) -0.1343(3) 0.1672(3) 0.0383(9) Uani 1 1 d .
H15A H 0.4668 -0.1373 0.1034 0.057 Uiso 1 1 calc R
H15B H 0.4721 -0.2011 0.1883 0.057 Uiso 1 1 calc R
H15C H 0.5354 -0.1084 0.2034 0.057 Uiso 1 1 calc R
C16 C 0.5077(2) 0.0516(3) 0.3006(3) 0.0370(9) Uani 1 1 d .
H16A H 0.5561 0.0172 0.2957 0.055 Uiso 1 1 calc R
H16B H 0.5112 0.0424 0.3616 0.055 Uiso 1 1 calc R
H16C H 0.5105 0.1226 0.2890 0.055 Uiso 1 1 calc R
C17 C 0.3457(2) -0.0491(2) 0.3545(2) 0.0261(7) Uani 1 1 d .
O18 O 0.34602(17) 0.00246(19) 0.41444(17) 0.0396(6) Uani 1 1 d .
O19 O 0.39674(17) -0.12770(17) 0.36661(17) 0.0345(6) Uani 1 1 d .
C20 C 0.4565(3) -0.1490(3) 0.4591(3) 0.0431(10) Uani 1 1 d .
H20A H 0.5001 -0.0962 0.4816 0.065 Uiso 1 1 calc R
H20B H 0.4852 -0.2127 0.4615 0.065 Uiso 1 1 calc R
H20C H 0.4248 -0.1524 0.4969 0.065 Uiso 1 1 calc R
O21 O 0.21588(15) -0.27099(15) 0.13575(15) 0.0291(5) Uani 1 1 d .
C22 C 0.2370(3) -0.3666(2) 0.1784(3) 0.0467(11) Uani 1 1 d .
H22A H 0.2972 -0.3665 0.2240 0.070 Uiso 1 1 calc R
H22B H 0.2295 -0.4174 0.1328 0.070 Uiso 1 1 calc R
H22C H 0.1986 -0.3810 0.2077 0.070 Uiso 1 1 calc R
C23 C 0.1726(2) 0.1840(2) 0.1860(3) 0.0304(8) Uani 1 1 d .
H23 H 0.1888 0.1998 0.2478 0.036 Uiso 1 1 calc R
C24 C 0.1728(3) 0.2578(3) 0.1349(3) 0.0422(10) Uani 1 1 d .
H24A H 0.1572 0.2472 0.0723 0.051 Uiso 1 1 calc R
H24B H 0.1885 0.3223 0.1600 0.051 Uiso 1 1 calc R
C25 C 0.4501(3) 0.0977(3) 0.0620(3) 0.0377(9) Uani 1 1 d .
C26 C 0.3013(3) 0.0050(3) -0.0785(3) 0.0376(9) Uani 1 1 d .
C27 C 0.1986(2) 0.1774(3) -0.0851(3) 0.0302(8) Uani 1 1 d .
C28 C 0.3436(2) 0.2600(3) 0.0687(3) 0.0365(9) Uani 1 1 d .
C29 C 0.3558(2) 0.2081(3) -0.0956(3) 0.0352(9) Uani 1 1 d .
C30 C 0.0388(2) -0.2512(3) 0.3215(3) 0.0325(8) Uani 1 1 d .
C31 C 0.2049(3) -0.1738(3) 0.4438(3) 0.0339(8) Uani 1 1 d .
C32 C 0.1360(3) 0.0214(3) 0.4201(3) 0.0353(9) Uani 1 1 d .
C33 C -0.0320(2) -0.0500(3) 0.2901(3) 0.0339(8) Uani 1 1 d .
C34 C 0.0464(2) -0.1241(2) 0.4692(3) 0.0316(8) Uani 1 1 d .
O1 O 0.52210(19) 0.0806(2) 0.0973(2) 0.0583(9) Uani 1 1 d .
O2 O 0.2903(2) -0.0705(2) -0.1131(2) 0.0600(9) Uani 1 1 d .
O3 O 0.3556(2) 0.3295(2) 0.1124(2) 0.0619(9) Uani 1 1 d .
O4 O 0.13043(17) 0.2047(2) -0.13005(19) 0.0435(7) Uani 1 1 d .
O5 O 0.37655(19) 0.2496(2) -0.1445(2) 0.0508(8) Uani 1 1 d .
O6 O 0.01444(19) -0.32925(19) 0.2973(2) 0.0483(8) Uani 1 1 d .
O999 O 0.27169(19) -0.2074(2) 0.4825(2) 0.0532(8) Uani 1 1 d .
O8 O 0.1660(2) 0.0957(2) 0.4518(2) 0.0582(9) Uani 1 1 d .
O9 O -0.09745(18) -0.0160(2) 0.2475(2) 0.0527(8) Uani 1 1 d .
O10 O 0.0232(2) -0.1294(2) 0.5253(2) 0.0477(8) Uani 1 1 d .

loop_
_atom_site_aniso_label
_atom_site_aniso_U_11
_atom_site_aniso_U_22
_atom_site_aniso_U_33
_atom_site_aniso_U_23
_atom_site_aniso_U_13
_atom_site_aniso_U_12
W1 0.02661(8) 0.02821(7) 0.02529(8) 0.00276(5) 0.01304(7) -0.00010(5)
W2 0.02909(9) 0.02356(7) 0.02574(8) 0.00218(5) 0.01492(7) 0.00125(5)
P1 0.0254(5) 0.0217(4) 0.0231(5) 0.0003(3) 0.0117(4) 0.0004(3)
P2 0.0267(5) 0.0226(4) 0.0222(5) 0.0014(3) 0.0110(4) 0.0000(3)
C1 0.0293(18) 0.0199(14) 0.0229(18) -0.0028(12) 0.0116(15) -0.0004(13)
C2 0.0279(19) 0.0275(16) 0.0244(19) 0.0026(13) 0.0114(16) 0.0029(13)
C3 0.0269(18) 0.0288(17) 0.0268(19) 0.0027(14) 0.0133(16) 0.0032(14)
C4 0.0262(18) 0.0236(15) 0.0195(17) -0.0003(13) 0.0097(15) 0.0006(13)
C5 0.0226(17) 0.0232(15) 0.0189(17) 0.0003(12) 0.0056(14) 0.0038(12)
C6 0.0295(19) 0.0236(15) 0.0201(17) 0.0004(13) 0.0095(15) 0.0037(13)
O7 0.0326(13) 0.0230(11) 0.0267(13) 0.0035(9) 0.0166(11) 0.0039(9)
C8 0.0234(17) 0.0225(15) 0.0193(17) -0.0006(12) 0.0085(14) 0.0016(12)
C9 0.0246(17) 0.0211(14) 0.0215(17) -0.0012(12) 0.0108(15) 0.0011(12)
C10 0.0271(18) 0.0233(15) 0.0245(18) -0.0001(13) 0.0136(15) 0.0003(13)
C11 0.0228(17) 0.0237(15) 0.0246(18) 0.0025(13) 0.0089(15) 0.0047(13)
C12 0.0239(17) 0.0299(16) 0.0187(17) 0.0014(13) 0.0083(14) 0.0050(13)
C13 0.0281(19) 0.0275(16) 0.0219(18) -0.0002(13) 0.0038(16) 0.0017(13)
C14 0.0283(19) 0.0279(17) 0.0241(19) 0.0027(13) 0.0066(16) -0.0021(13)
C15 0.036(2) 0.0337(19) 0.047(3) -0.0019(17) 0.019(2) 0.0063(16)
C16 0.026(2) 0.041(2) 0.039(2) -0.0071(17) 0.0086(18) -0.0021(16)
C17 0.0296(19) 0.0251(16) 0.0226(18) -0.0010(13) 0.0102(16) -0.0017(13)
O18 0.0475(17) 0.0421(15) 0.0256(15) -0.0058(11) 0.0120(13) 0.0075(12)
O19 0.0381(16) 0.0349(13) 0.0226(14) 0.0021(10) 0.0053(12) 0.0131(11)
C20 0.039(2) 0.045(2) 0.032(2) 0.0032(18) 0.0031(19) 0.0146(18)
O21 0.0433(15) 0.0198(11) 0.0236(13) -0.0033(9) 0.0138(12) -0.0008(10)
C22 0.078(3) 0.0224(18) 0.038(2) 0.0022(16) 0.023(2) 0.0030(18)
C23 0.030(2) 0.0278(17) 0.035(2) -0.0011(15) 0.0152(17) 0.0056(14)
C24 0.055(3) 0.0277(18) 0.047(3) -0.0004(17) 0.024(2) 0.0005(17)
C25 0.035(2) 0.042(2) 0.039(2) 0.0091(18) 0.019(2) -0.0014(17)
C26 0.043(2) 0.041(2) 0.031(2) -0.0025(17) 0.0171(19) 0.0013(17)
C27 0.034(2) 0.0315(18) 0.028(2) -0.0005(15) 0.0157(17) -0.0059(15)
C28 0.034(2) 0.0344(19) 0.038(2) -0.0029(17) 0.0119(19) -0.0072(16)
C29 0.029(2) 0.042(2) 0.037(2) 0.0136(17) 0.0162(18) 0.0080(16)
C30 0.040(2) 0.0276(17) 0.037(2) -0.0002(15) 0.0235(19) -0.0005(15)
C31 0.037(2) 0.040(2) 0.033(2) 0.0090(17) 0.0228(19) 0.0043(17)
C32 0.042(2) 0.0350(19) 0.035(2) -0.0004(16) 0.022(2) -0.0025(16)
C33 0.034(2) 0.0323(18) 0.037(2) -0.0033(16) 0.0159(19) 0.0006(16)
C34 0.035(2) 0.0284(17) 0.037(2) 0.0031(15) 0.0204(19) 0.0023(14)
O1 0.0347(18) 0.070(2) 0.072(2) 0.0276(18) 0.0253(17) 0.0111(15)
O2 0.076(2) 0.0510(18) 0.055(2) -0.0225(16) 0.0292(19) -0.0010(17)
O3 0.067(2) 0.0508(18) 0.066(2) -0.0245(17) 0.0262(19) -0.0129(16)
O4 0.0328(16) 0.0502(17) 0.0407(18) 0.0068(13) 0.0089(14) -0.0007(13)
O5 0.0503(18) 0.0567(18) 0.058(2) 0.0266(15) 0.0349(17) 0.0141(14)
O6 0.061(2) 0.0290(13) 0.066(2) -0.0092(13) 0.0376(18) -0.0103(13)
O999 0.0431(18) 0.072(2) 0.0495(19) 0.0304(16) 0.0242(16) 0.0163(16)
O8 0.076(2) 0.0374(16) 0.069(2) -0.0203(15) 0.037(2) -0.0205(15)
O9 0.0359(17) 0.0474(17) 0.064(2) 0.0013(15) 0.0109(16) 0.0121(14)
O10 0.055(2) 0.0570(18) 0.0431(18) 0.0047(14) 0.0321(17) 0.0048(14)

loop_
_atom_type_symbol
_atom_type_description
_atom_type_scat_dispersion_real
_atom_type_scat_dispersion_imag
_atom_type_scat_source
C C 0.0033 0.0016 'International Tables Vol C Tables 4.2.6.8 and 6.1.1.4'
H H 0.0000 0.0000 'International Tables Vol C Tables 4.2.6.8 and 6.1.1.4'
O O 0.0106 0.0060 'International Tables Vol C Tables 4.2.6.8 and 6.1.1.4'
P P 0.1023 0.0942 'International Tables Vol C Tables 4.2.6.8 and 6.1.1.4'
W W -0.8490 6.8722 'International Tables Vol C Tables 4.2.6.8 and 6.1.1.4'

loop_
_geom_angle_atom_site_label_1
_geom_angle_atom_site_label_2
_geom_angle_atom_site_label_3
_geom_angle
C29 W1 C27 87.85(14)
C29 W1 C28 90.53(15)
C27 W1 C28 90.76(14)
C29 W1 C26 93.54(16)
C27 W1 C26 90.18(15)
C28 W1 C26 175.85(15)
C29 W1 C25 88.22(14)
C27 W1 C25 176.06(14)
C28 W1 C25 89.56(16)
C26 W1 C25 89.78(16)
C29 W1 P1 178.48(12)
C27 W1 P1 91.12(10)
C28 W1 P1 90.61(11)
C26 W1 P1 85.34(11)
C25 W1 P1 92.80(10)
C34 W2 C32 87.68(14)
C34 W2 C30 91.82(14)
C32 W2 C30 177.51(16)
C34 W2 C33 88.17(15)
C32 W2 C33 91.08(15)
C30 W2 C33 91.34(14)
C34 W2 C31 94.24(15)
C32 W2 C31 88.14(15)
C30 W2 C31 89.47(15)
C33 W2 C31 177.43(14)
C34 W2 P2 179.29(9)
C32 W2 P2 92.93(10)
C30 W2 P2 87.56(10)
C33 W2 P2 92.19(10)
C31 W2 P2 85.41(10)
C1 P1 C4 80.79(14)
C1 P1 C11 103.95(14)
C4 P1 C11 107.38(14)
C1 P1 W1 122.62(10)
C4 P1 W1 117.67(10)
C11 P1 W1 118.02(11)
O7 P2 C14 102.57(14)
O7 P2 C9 103.12(13)
C14 P2 C9 105.28(15)
O7 P2 W2 109.29(8)
C14 P2 W2 116.26(12)
C9 P2 W2 118.43(10)
C2 C1 C8 108.3(2)
C2 C1 P1 98.3(2)
C8 C1 P1 101.6(2)
C2 C1 H1 115.5
C8 C1 H1 115.5
P1 C1 H1 115.5
C3 C2 C16 128.2(3)
C3 C2 C1 110.8(3)
C16 C2 C1 121.0(3)
C2 C3 C15 129.4(3)
C2 C3 C4 110.7(3)
C15 C3 C4 119.7(3)
C5 C4 C3 107.2(3)
C5 C4 P1 100.7(2)
C3 C4 P1 97.3(2)
C5 C4 H4 116.3
C3 C4 H4 116.3
P1 C4 H4 116.3
C6 C5 C4 127.8(3)
C6 C5 C8 120.3(3)
C4 C5 C8 111.3(3)
C5 C6 O21 126.3(3)
C5 C6 O7 118.7(3)
O21 C6 O7 114.8(3)
C6 O7 P2 114.73(19)
C5 C8 C17 114.7(3)
C5 C8 C9 110.5(3)
C17 C8 C9 108.5(2)
C5 C8 C1 102.9(2)
C17 C8 C1 107.7(3)
C9 C8 C1 112.5(2)
C10 C9 C8 114.3(2)
C10 C9 P2 113.3(2)
C8 C9 P2 109.3(2)
C10 C9 H9 106.5
C8 C9 H9 106.5
P2 C9 H9 106.5
C11 C10 C23 112.4(3)
C11 C10 C9 114.6(3)
C23 C10 C9 110.6(3)
C11 C10 H10 106.2
C23 C10 H10 106.2
C9 C10 H10 106.2
C12 C11 C10 117.1(3)
C12 C11 P1 110.5(2)
C10 C11 P1 111.5(2)
C12 C11 H11 105.6
C10 C11 H11 105.6
P1 C11 H11 105.6
C13 C12 C11 129.8(3)
C13 C12 H12 115.1
C11 C12 H12 115.1
C12 C13 C14 130.1(3)
C12 C13 H13 115.0
C14 C13 H13 115.0
C13 C14 P2 121.4(2)
C13 C14 H14A 107.0
P2 C14 H14A 107.0
C13 C14 H14B 107.0
P2 C14 H14B 107.0
H14A C14 H14B 106.7
C3 C15 H15A 109.5
C3 C15 H15B 109.5
H15A C15 H15B 109.5
C3 C15 H15C 109.5
H15A C15 H15C 109.5
H15B C15 H15C 109.5
C2 C16 H16A 109.5
C2 C16 H16B 109.5
H16A C16 H16B 109.5
C2 C16 H16C 109.5
H16A C16 H16C 109.5
H16B C16 H16C 109.5
O18 C17 O19 124.4(3)
O18 C17 C8 123.4(3)
O19 C17 C8 112.1(3)
C17 O19 C20 116.0(3)
O19 C20 H20A 109.5
O19 C20 H20B 109.5
H20A C20 H20B 109.5
O19 C20 H20C 109.5
H20A C20 H20C 109.5
H20B C20 H20C 109.5
C6 O21 C22 115.0(3)
O21 C22 H22A 109.5
O21 C22 H22B 109.5
H22A C22 H22B 109.5
O21 C22 H22C 109.5
H22A C22 H22C 109.5
H22B C22 H22C 109.5
C24 C23 C10 128.9(3)
C24 C23 H23 115.6
C10 C23 H23 115.6
C23 C24 H24A 120.0
C23 C24 H24B 120.0
H24A C24 H24B 120.0
O1 C25 W1 175.3(3)
O2 C26 W1 176.2(3)
O4 C27 W1 176.4(3)
O3 C28 W1 179.6(5)
O5 C29 W1 178.6(3)
O6 C30 W2 178.2(4)
O999 C31 W2 177.5(3)
O8 C32 W2 177.6(4)
O9 C33 W2 178.8(3)
O10 C34 W2 178.9(3)

loop_
_geom_bond_atom_site_label_1
_geom_bond_atom_site_label_2
_geom_bond_distance
W1 C29 1.994(4)
W1 C27 2.030(4)
W1 C28 2.037(4)
W1 C26 2.041(4)
W1 C25 2.043(4)
W1 P1 2.4957(8)
W2 C34 2.017(4)
W2 C32 2.031(4)
W2 C30 2.039(4)
W2 C33 2.047(4)
W2 C31 2.052(4)
W2 P2 2.4665(9)
P1 C1 1.849(3)
P1 C4 1.874(3)
P1 C11 1.886(3)
P2 O7 1.653(2)
P2 C14 1.833(4)
P2 C9 1.856(3)
C1 C2 1.525(4)
C1 C8 1.580(4)
C1 H1 1.0000
C2 C3 1.332(5)
C2 C16 1.505(5)
C3 C15 1.496(5)
C3 C4 1.521(5)
C4 C5 1.501(4)
C4 H4 1.0000
C5 C6 1.318(4)
C5 C8 1.510(4)
C6 O21 1.338(4)
C6 O7 1.403(4)
C8 C17 1.537(5)
C8 C9 1.570(4)
C9 C10 1.545(4)
C9 H9 1.0000
C10 C11 1.527(4)
C10 C23 1.527(4)
C10 H10 1.0000
C11 C12 1.507(4)
C11 H11 1.0000
C12 C13 1.319(4)
C12 H12 0.9500
C13 C14 1.519(5)
C13 H13 0.9500
C14 H14A 0.9900
C14 H14B 0.9900
C15 H15A 0.9800
C15 H15B 0.9800
C15 H15C 0.9800
C16 H16A 0.9800
C16 H16B 0.9800
C16 H16C 0.9800
C17 O18 1.197(4)
C17 O19 1.331(4)
O19 C20 1.447(4)
C20 H20A 0.9800
C20 H20B 0.9800
C20 H20C 0.9800
O21 C22 1.435(4)
C22 H22A 0.9800
C22 H22B 0.9800
C22 H22C 0.9800
C23 C24 1.298(5)
C23 H23 0.9500
C24 H24A 0.9500
C24 H24B 0.9500
C25 O1 1.138(4)
C26 O2 1.140(4)
C27 O4 1.141(4)
C28 O3 1.141(4)
C29 O5 1.146(4)
C30 O6 1.138(4)
C31 O999 1.136(4)
C32 O8 1.142(4)
C33 O9 1.132(4)
C34 O10 1.145(4)
